data_1565998
loop_
_publ_author_name
'Bardonov, Daniil A.'
'Komarov, Pavel D.'
'Sadrtdinova, Guzelia I.'
'Besprozvannyh, Viktoria K.'
'Lyssenko, Konstantin A.'
'Gudovannyy, Alexei O.'
'Nifant'ev, Ilya E.'
'Minyaev, Mikhail E.'
'Roitershtein, Dmitrii M.'

_publ_section_title
;
 Cyclopentadienyl lanthanide borohydrides derived from the unsubstituted
 cyclopentadienyl ligand. Unprecedented structural diversity and
 \e-caprolactone polymerization
;
_journal_name_full 'Inorganica Chimica Acta'
_journal_page_first 120638
_journal_paper_doi 10.1016/j.ica.2021.120638
_journal_volume 529
_journal_year 2022
_chemical_formula_moiety 'C20 H40 Na O8, C10 H18 B2 Nd'
_chemical_formula_sum 'C30 H58 B2 Na Nd O8'
_chemical_formula_weight 735.61
_space_group_crystal_system monoclinic
_space_group_IT_number 14
_space_group_name_Hall '-P 2ybc'
_space_group_name_H-M_alt 'P 1 21/c 1'
_atom_sites_solution_hydrogens mixed
_atom_sites_solution_primary direct
_atom_sites_solution_secondary difmap
_cell_angle_alpha 90
_cell_angle_beta 94.5619(11)
_cell_angle_gamma 90
_cell_formula_units_Z 4
_cell_length_a 9.2168(4)
_cell_length_b 21.9250(11)
_cell_length_c 17.7809(9)
_cell_measurement_reflns_used 867
_cell_measurement_temperature 120(2)
_cell_measurement_theta_max 25
_cell_measurement_theta_min 3
_cell_volume 3581.8(3)
_computing_cell_refinement 'Bruker SAINT'
_computing_data_collection 'Bruker APEX II'
_computing_data_reduction 'Bruker SAINT'
_computing_molecular_graphics 'Bruker SHELXTL'
_computing_publication_material 'Bruker SHELXTL'
_computing_structure_refinement 'SHELXL-97 (Sheldrick, 1997)'
_computing_structure_solution 'SHELXS-97 (Sheldrick, 1997)'
_diffrn_ambient_temperature 120(2)
_diffrn_measured_fraction_theta_full 1.000
_diffrn_measured_fraction_theta_max 1.000
_diffrn_measurement_device_type 'Bruker APEX II CCD area detector''
_diffrn_measurement_method 'omega scans'
_diffrn_radiation_type MoK\a
_diffrn_radiation_wavelength 0.71073
_diffrn_reflns_av_R_equivalents 0.0916
_diffrn_reflns_av_unetI/netI 0.0733
_diffrn_reflns_Laue_measured_fraction_full 1.000
_diffrn_reflns_Laue_measured_fraction_max 1.000
_diffrn_reflns_limit_h_max 12
_diffrn_reflns_limit_h_min -12
_diffrn_reflns_limit_k_max 29
_diffrn_reflns_limit_k_min -29
_diffrn_reflns_limit_l_max 24
_diffrn_reflns_limit_l_min -24
_diffrn_reflns_number 44325
_diffrn_reflns_point_group_measured_fraction_full 1.000
_diffrn_reflns_point_group_measured_fraction_max 1.000
_diffrn_reflns_theta_full 25.242
_diffrn_reflns_theta_max 28.997
_diffrn_reflns_theta_min 1.858
_exptl_absorpt_coefficient_mu 1.504
_exptl_absorpt_correction_T_max 0.807
_exptl_absorpt_correction_T_min 0.740
_exptl_absorpt_correction_type multi-scan
_exptl_absorpt_process_details SADABS
_exptl_crystal_colour 'light blue'
_exptl_crystal_density_diffrn 1.364
_exptl_crystal_description prism
_exptl_crystal_F_000 1532
_exptl_crystal_size_max 0.200
_exptl_crystal_size_mid 0.170
_exptl_crystal_size_min 0.160
_refine_diff_density_max 1.220
_refine_diff_density_min -1.209
_refine_diff_density_rms 0.114
_refine_ls_extinction_coef .
_refine_ls_extinction_method none
_refine_ls_goodness_of_fit_ref 1.017
_refine_ls_hydrogen_treatment mixed
_refine_ls_matrix_type full
_refine_ls_number_parameters 403
_refine_ls_number_reflns 9522
_refine_ls_number_restraints 0
_refine_ls_restrained_S_all 1.017
_refine_ls_R_factor_all 0.0760
_refine_ls_R_factor_gt 0.0447
_refine_ls_shift/su_max 0.001
_refine_ls_shift/su_mean 0.000
_refine_ls_structure_factor_coef Fsqd
_refine_ls_weighting_details 'w=1/[\s^2^(Fo^2^)+(0.0323P)^2^] where P=(Fo^2^+2Fc^2^)/3'
_refine_ls_weighting_scheme calc
_refine_ls_wR_factor_gt 0.0755
_refine_ls_wR_factor_ref 0.0838
_reflns_Friedel_coverage 0.000
_reflns_Friedel_fraction_full .
_reflns_Friedel_fraction_max .
_reflns_number_gt 6866
_reflns_number_total 9522
_reflns_threshold_expression 'I > 2\s(I)'
_cod_data_source_file ICA-2022-529-120638.cif
_cod_data_source_block anan
_cod_original_sg_symbol_H-M 'P 21/c'
_cod_database_code 1565998
_shelx_space_group_comment
;
The symmetry employed for this shelxl refinement is uniquely defined
by the following loop, which should always be used as a source of
symmetry information in preference to the above space-group names.
They are only intended as comments.
;
_shelx_estimated_absorpt_t_min 0.753
_shelx_estimated_absorpt_t_max 0.795

loop_
_space_group_symop_operation_xyz
'x, y, z'
'-x, y+1/2, -z+1/2'
'-x, -y, -z'
'x, -y-1/2, z-1/2'

loop_
_atom_site_label
_atom_site_type_symbol
_atom_site_fract_x
_atom_site_fract_y
_atom_site_fract_z
_atom_site_U_iso_or_equiv
_atom_site_adp_type
_atom_site_occupancy
_atom_site_site_symmetry_order
_atom_site_calc_flag
_atom_site_refinement_flags_posn
_atom_site_refinement_flags_adp
_atom_site_refinement_flags_occupancy
_atom_site_disorder_assembly
_atom_site_disorder_group
Nd1 Nd 0.45236(2) 0.48566(2) 0.68285(2) 0.01649(5) Uani 1 1 d . . . . .
C1 C 0.6447(4) 0.58158(19) 0.6857(2) 0.0344(10) Uani 1 1 d . . . . .
H1A H 0.620858 0.625030 0.696573 0.041 Uiso 1 1 calc R U . . .
C2 C 0.6493(4) 0.5559(2) 0.6136(2) 0.0350(10) Uani 1 1 d . . . . .
H2A H 0.628360 0.578316 0.564934 0.042 Uiso 1 1 calc R U . . .
C3 C 0.7173(4) 0.49925(19) 0.6209(2) 0.0327(10) Uani 1 1 d . . . . .
H3A H 0.752133 0.474395 0.578765 0.039 Uiso 1 1 calc R U . . .
C4 C 0.7539(4) 0.4895(2) 0.6983(2) 0.0303(9) Uani 1 1 d . . . . .
H4A H 0.818369 0.456127 0.719934 0.036 Uiso 1 1 calc R U . . .
C5 C 0.7106(4) 0.54017(19) 0.7378(2) 0.0299(9) Uani 1 1 d . . . . .
H5A H 0.739366 0.549083 0.792091 0.036 Uiso 1 1 calc R U . . .
C6 C 0.1896(4) 0.54484(17) 0.6951(2) 0.0250(8) Uani 1 1 d . . . . .
H6A H 0.146581 0.554818 0.743466 0.030 Uiso 1 1 calc R U . . .
C7 C 0.1528(4) 0.49455(17) 0.6495(2) 0.0234(8) Uani 1 1 d . . . . .
H7A H 0.080239 0.462526 0.660617 0.028 Uiso 1 1 calc R U . . .
C8 C 0.2121(4) 0.50256(15) 0.5799(2) 0.0222(8) Uani 1 1 d . . . . .
H8A H 0.187976 0.477819 0.533287 0.027 Uiso 1 1 calc R U . . .
C9 C 0.2876(4) 0.55858(17) 0.5834(2) 0.0263(8) Uani 1 1 d . . . . .
H9A H 0.324572 0.580191 0.539212 0.032 Uiso 1 1 calc R U . . .
C10 C 0.2748(4) 0.58461(17) 0.6547(2) 0.0266(8) Uani 1 1 d . . . . .
H10C H 0.299533 0.627691 0.669084 0.032 Uiso 1 1 calc R U . . .
B1 B 0.4567(6) 0.3732(2) 0.6253(3) 0.0359(11) Uani 1 1 d . . . . .
H3B H 0.550(4) 0.3794(18) 0.673(2) 0.043 Uiso 1 1 d . U . . .
H2B H 0.352(4) 0.3770(18) 0.652(2) 0.043 Uiso 1 1 d . U . . .
H1B H 0.464(4) 0.406(2) 0.583(2) 0.043 Uiso 1 1 d . U . . .
H4B H 0.464(4) 0.330(2) 0.594(2) 0.043 Uiso 1 1 d . U . . .
B2 B 0.4351(5) 0.4634(2) 0.8297(3) 0.0286(10) Uani 1 1 d . . . . .
H7B H 0.537(4) 0.4415(17) 0.803(2) 0.034 Uiso 1 1 d . U . . .
H6B H 0.440(4) 0.5148(18) 0.808(2) 0.034 Uiso 1 1 d . U . . .
H5B H 0.340(4) 0.4431(17) 0.794(2) 0.034 Uiso 1 1 d . U . . .
H8B H 0.428(4) 0.4575(18) 0.889(2) 0.034 Uiso 1 1 d . U . . .
Na1 Na 0.05426(15) 0.70485(7) 0.02759(9) 0.0306(4) Uani 1 1 d . . . . .
O1C O 0.1167(3) 0.76933(11) -0.11101(15) 0.0268(6) Uani 1 1 d . . . . .
O2C O 0.0297(3) 0.82549(11) 0.01497(14) 0.0260(6) Uani 1 1 d . . . . .
O3C O -0.0890(3) 0.75991(11) 0.13078(14) 0.0252(6) Uani 1 1 d . . . . .
O4C O -0.0050(3) 0.63819(11) 0.15758(15) 0.0263(6) Uani 1 1 d . . . . .
O5C O 0.1001(3) 0.58035(11) 0.03381(14) 0.0248(6) Uani 1 1 d . . . . .
O6C O 0.2130(3) 0.65003(11) -0.08212(13) 0.0228(5) Uani 1 1 d . . . . .
C1C C 0.1373(4) 0.83331(17) -0.1010(2) 0.0301(9) Uani 1 1 d . . . . .
H1CA H 0.131775 0.853979 -0.150615 0.036 Uiso 1 1 calc R U . . .
H1CB H 0.234323 0.841432 -0.074927 0.036 Uiso 1 1 calc R U . . .
C2C C 0.0215(4) 0.85689(17) -0.0551(2) 0.0303(9) Uani 1 1 d . . . . .
H2CA H 0.034912 0.901197 -0.046339 0.036 Uiso 1 1 calc R U . . .
H2CB H -0.075307 0.850387 -0.082198 0.036 Uiso 1 1 calc R U . . .
C3C C -0.0625(4) 0.85338(18) 0.0660(2) 0.0308(9) Uani 1 1 d . . . . .
H3CA H -0.165367 0.850566 0.045461 0.037 Uiso 1 1 calc R U . . .
H3CB H -0.037126 0.897046 0.072420 0.037 Uiso 1 1 calc R U . . .
C4C C -0.0434(4) 0.82163(17) 0.1401(2) 0.0286(9) Uani 1 1 d . . . . .
H4CA H 0.060129 0.823091 0.159675 0.034 Uiso 1 1 calc R U . . .
H4CB H -0.101961 0.842239 0.176901 0.034 Uiso 1 1 calc R U . . .
C5C C -0.0968(4) 0.73060(18) 0.2016(2) 0.0282(9) Uani 1 1 d . . . . .
H5CA H -0.175182 0.749273 0.228808 0.034 Uiso 1 1 calc R U . . .
H5CB H -0.003629 0.736074 0.232591 0.034 Uiso 1 1 calc R U . . .
C6C C -0.1263(4) 0.66486(18) 0.1902(2) 0.0283(9) Uani 1 1 d . . . . .
H6CA H -0.140752 0.645105 0.239102 0.034 Uiso 1 1 calc R U . . .
H6CB H -0.215778 0.659130 0.156296 0.034 Uiso 1 1 calc R U . . .
C7C C -0.0231(4) 0.57466(17) 0.1454(2) 0.0250(8) Uani 1 1 d . . . . .
H7CA H -0.115015 0.566732 0.114207 0.030 Uiso 1 1 calc R U . . .
H7CB H -0.027291 0.553274 0.194166 0.030 Uiso 1 1 calc R U . . .
C8C C 0.1038(4) 0.55202(17) 0.1056(2) 0.0258(8) Uani 1 1 d . . . . .
H8CA H 0.195969 0.562117 0.135395 0.031 Uiso 1 1 calc R U . . .
H8CB H 0.098053 0.507171 0.099669 0.031 Uiso 1 1 calc R U . . .
C9C C 0.2175(4) 0.56017(18) -0.0073(2) 0.0284(9) Uani 1 1 d . . . . .
H9CA H 0.218738 0.515049 -0.009371 0.034 Uiso 1 1 calc R U . . .
H9CB H 0.311135 0.574201 0.017941 0.034 Uiso 1 1 calc R U . . .
C10C C 0.1978(4) 0.58567(17) -0.0851(2) 0.0276(8) Uani 1 1 d . . . . .
H10A H 0.271545 0.568096 -0.116433 0.033 Uiso 1 1 calc R U . . .
H10B H 0.100139 0.574831 -0.108454 0.033 Uiso 1 1 calc R U . . .
C11C C 0.2023(4) 0.67575(18) -0.1557(2) 0.0267(8) Uani 1 1 d . . . . .
H11A H 0.104167 0.668098 -0.180645 0.032 Uiso 1 1 calc R U . . .
H11B H 0.274844 0.656570 -0.186425 0.032 Uiso 1 1 calc R U . . .
C12C C 0.2294(4) 0.74273(17) -0.1499(2) 0.0280(9) Uani 1 1 d . . . . .
H12A H 0.325024 0.750586 -0.122222 0.034 Uiso 1 1 calc R U . . .
H12B H 0.230242 0.760712 -0.200978 0.034 Uiso 1 1 calc R U . . .
O1T O -0.1649(3) 0.67826(12) -0.03674(17) 0.0384(7) Uani 1 1 d . . . . .
C1T C -0.2382(5) 0.7233(2) -0.0841(3) 0.0408(11) Uani 1 1 d . . . . .
H1TA H -0.168465 0.745234 -0.113957 0.049 Uiso 1 1 calc R U . . .
H1TB H -0.288317 0.753295 -0.053566 0.049 Uiso 1 1 calc R U . . .
C2T C -0.3462(5) 0.6881(2) -0.1348(2) 0.0430(12) Uani 1 1 d . . . . .
H2TA H -0.429849 0.713946 -0.153002 0.052 Uiso 1 1 calc R U . . .
H2TB H -0.300348 0.671068 -0.178750 0.052 Uiso 1 1 calc R U . . .
C3T C -0.3920(4) 0.6385(2) -0.0835(3) 0.0410(11) Uani 1 1 d . . . . .
H3TA H -0.425874 0.601922 -0.112574 0.049 Uiso 1 1 calc R U . . .
H3TB H -0.470291 0.652577 -0.052718 0.049 Uiso 1 1 calc R U . . .
C4T C -0.2540(5) 0.6254(2) -0.0351(3) 0.0490(13) Uani 1 1 d . . . . .
H4TA H -0.276414 0.616433 0.017309 0.059 Uiso 1 1 calc R U . . .
H4TB H -0.203331 0.589792 -0.054944 0.059 Uiso 1 1 calc R U . . .
O1TA O 0.2776(3) 0.72512(13) 0.09043(17) 0.0375(7) Uani 1 1 d . . . . .
C1TA C 0.3856(4) 0.76225(19) 0.0582(3) 0.0383(10) Uani 1 1 d . . . . .
H1TC H 0.355771 0.805638 0.057673 0.046 Uiso 1 1 calc R U . . .
H1TD H 0.397733 0.749325 0.005730 0.046 Uiso 1 1 calc R U . . .
C2TA C 0.5267(5) 0.7539(2) 0.1068(3) 0.0477(12) Uani 1 1 d . . . . .
H2TC H 0.593546 0.726178 0.082386 0.057 Uiso 1 1 calc R U . . .
H2TD H 0.575983 0.793471 0.117122 0.057 Uiso 1 1 calc R U . . .
C3TA C 0.4784(4) 0.7264(2) 0.1777(2) 0.0426(12) Uani 1 1 d . . . . .
H3TC H 0.451610 0.758301 0.213495 0.051 Uiso 1 1 calc R U . . .
H3TD H 0.555003 0.700051 0.202666 0.051 Uiso 1 1 calc R U . . .
C4TA C 0.3473(5) 0.6896(2) 0.1486(2) 0.0391(11) Uani 1 1 d . . . . .
H4TC H 0.377528 0.649711 0.128945 0.047 Uiso 1 1 calc R U . . .
H4TD H 0.281771 0.682434 0.189204 0.047 Uiso 1 1 calc R U . . .

loop_
_atom_site_aniso_label
_atom_site_aniso_U_11
_atom_site_aniso_U_22
_atom_site_aniso_U_33
_atom_site_aniso_U_23
_atom_site_aniso_U_13
_atom_site_aniso_U_12
Nd1 0.01541(9) 0.01662(9) 0.01768(9) -0.00002(9) 0.00284(6) -0.00084(9)
C1 0.028(2) 0.031(2) 0.045(3) 0.001(2) 0.0045(18) -0.0174(17)
C2 0.025(2) 0.051(3) 0.029(2) 0.016(2) 0.0057(16) -0.0170(19)
C3 0.0201(18) 0.050(3) 0.028(2) -0.0059(18) 0.0051(15) -0.0040(16)
C4 0.0158(17) 0.043(2) 0.033(2) -0.003(2) 0.0040(14) 0.0003(17)
C5 0.0219(19) 0.039(2) 0.028(2) -0.0022(19) 0.0023(16) -0.0136(17)
C6 0.0237(19) 0.029(2) 0.0227(19) -0.0066(17) 0.0012(15) 0.0083(16)
C7 0.0154(16) 0.028(2) 0.0260(19) 0.0018(16) -0.0005(13) -0.0005(14)
C8 0.0224(18) 0.022(2) 0.0213(18) -0.0008(14) -0.0029(14) -0.0004(13)
C9 0.027(2) 0.028(2) 0.023(2) 0.0101(16) -0.0020(15) 0.0046(16)
C10 0.028(2) 0.019(2) 0.032(2) -0.0002(16) -0.0023(16) 0.0039(15)
B1 0.033(3) 0.023(2) 0.051(3) -0.012(2) 0.004(2) 0.006(2)
B2 0.021(2) 0.044(3) 0.021(2) 0.011(2) 0.0046(17) -0.0004(19)
Na1 0.0199(8) 0.0327(9) 0.0372(9) -0.0059(7) -0.0095(6) 0.0014(6)
O1C 0.0246(14) 0.0229(14) 0.0335(15) 0.0009(12) 0.0066(11) -0.0010(11)
O2C 0.0266(14) 0.0196(14) 0.0316(15) 0.0003(12) 0.0011(11) 0.0060(11)
O3C 0.0220(13) 0.0272(15) 0.0265(14) -0.0072(12) 0.0024(10) -0.0016(11)
O4C 0.0196(13) 0.0265(15) 0.0334(15) -0.0018(12) 0.0051(11) -0.0030(10)
O5C 0.0250(14) 0.0259(14) 0.0238(14) 0.0079(11) 0.0039(10) 0.0069(10)
O6C 0.0279(14) 0.0205(13) 0.0199(13) -0.0005(11) 0.0018(10) 0.0000(10)
C1C 0.031(2) 0.021(2) 0.039(2) 0.0090(18) 0.0048(18) -0.0021(16)
C2C 0.032(2) 0.019(2) 0.040(2) 0.0077(18) -0.0018(18) 0.0007(16)
C3C 0.025(2) 0.023(2) 0.045(3) -0.0072(19) 0.0053(17) 0.0065(16)
C4C 0.025(2) 0.024(2) 0.037(2) -0.0101(18) 0.0060(16) 0.0006(15)
C5C 0.0232(19) 0.037(2) 0.025(2) -0.0086(18) 0.0066(15) -0.0024(16)
C6C 0.023(2) 0.039(2) 0.024(2) 0.0010(18) 0.0077(15) -0.0015(16)
C7C 0.0223(19) 0.027(2) 0.026(2) 0.0056(16) 0.0023(15) -0.0044(15)
C8C 0.0243(19) 0.025(2) 0.028(2) 0.0064(16) 0.0002(15) 0.0009(15)
C9C 0.031(2) 0.023(2) 0.031(2) 0.0005(17) 0.0058(16) 0.0094(16)
C10C 0.032(2) 0.024(2) 0.027(2) -0.0047(17) 0.0058(16) 0.0029(16)
C11C 0.031(2) 0.033(2) 0.0168(19) -0.0011(16) 0.0059(15) 0.0008(16)
C12C 0.026(2) 0.031(2) 0.028(2) 0.0046(17) 0.0097(16) -0.0032(16)
O1T 0.0311(16) 0.0256(16) 0.0544(19) 0.0038(14) -0.0220(14) -0.0049(12)
C1T 0.036(2) 0.033(2) 0.052(3) 0.007(2) -0.010(2) -0.0026(19)
C2T 0.041(3) 0.050(3) 0.036(3) -0.003(2) -0.014(2) 0.004(2)
C3T 0.025(2) 0.049(3) 0.048(3) -0.016(2) -0.0024(19) -0.0107(19)
C4T 0.048(3) 0.031(3) 0.065(3) 0.013(2) -0.016(2) -0.006(2)
O1TA 0.0227(15) 0.0392(18) 0.0478(18) 0.0104(14) -0.0148(13) -0.0071(12)
C1TA 0.039(3) 0.029(2) 0.045(3) 0.006(2) -0.002(2) -0.0044(18)
C2TA 0.032(2) 0.063(3) 0.047(3) 0.003(2) -0.006(2) -0.014(2)
C3TA 0.021(2) 0.077(4) 0.030(2) -0.007(2) -0.0031(17) -0.007(2)
C4TA 0.035(2) 0.046(3) 0.035(2) 0.008(2) -0.0029(19) -0.001(2)

loop_
_atom_type_symbol
_atom_type_description
_atom_type_scat_dispersion_real
_atom_type_scat_dispersion_imag
_atom_type_scat_source
C C 0.0033 0.0016 'International Tables Vol C Tables 4.2.6.8 and 6.1.1.4'
H H 0.0000 0.0000 'International Tables Vol C Tables 4.2.6.8 and 6.1.1.4'
B B 0.0013 0.0007 'International Tables Vol C Tables 4.2.6.8 and 6.1.1.4'
Nd Nd -0.1943 3.0179 'International Tables Vol C Tables 4.2.6.8 and 6.1.1.4'
O O 0.0106 0.0060 'International Tables Vol C Tables 4.2.6.8 and 6.1.1.4'
Na Na 0.0362 0.0249 'International Tables Vol C Tables 4.2.6.8 and 6.1.1.4'

loop_
_geom_angle_atom_site_label_1
_geom_angle_atom_site_label_2
_geom_angle_atom_site_label_3
_geom_angle
_geom_angle_site_symmetry_1
_geom_angle_site_symmetry_3
B1 Nd1 B2 102.08(17) . .
B1 Nd1 C10 133.48(14) . .
B2 Nd1 C10 104.00(13) . .
B1 Nd1 C2 108.36(16) . .
B2 Nd1 C2 129.31(14) . .
C10 Nd1 C2 83.15(13) . .
B1 Nd1 C1 133.16(15) . .
B2 Nd1 C1 102.12(14) . .
C10 Nd1 C1 76.86(12) . .
C2 Nd1 C1 29.64(12) . .
B1 Nd1 C9 108.34(15) . .
B2 Nd1 C9 131.43(13) . .
C10 Nd1 C9 29.65(11) . .
C2 Nd1 C9 74.72(12) . .
C1 Nd1 C9 83.66(12) . .
B1 Nd1 C5 119.64(14) . .
B2 Nd1 C5 81.41(13) . .
C10 Nd1 C5 101.93(12) . .
C2 Nd1 C5 48.43(12) . .
C1 Nd1 C5 29.38(12) . .
C9 Nd1 C5 113.01(12) . .
B1 Nd1 C6 120.14(14) . .
B2 Nd1 C6 83.62(13) . .
C10 Nd1 C6 29.58(11) . .
C2 Nd1 C6 112.69(13) . .
C1 Nd1 C6 101.94(12) . .
C9 Nd1 C6 48.46(11) . .
C5 Nd1 C6 120.13(12) . .
B1 Nd1 C4 91.17(14) . .
B2 Nd1 C4 92.62(12) . .
C10 Nd1 C4 125.01(12) . .
C2 Nd1 C4 48.25(12) . .
C1 Nd1 C4 48.30(13) . .
C9 Nd1 C4 122.96(12) . .
C5 Nd1 C4 29.04(12) . .
C6 Nd1 C4 148.60(12) . .
B1 Nd1 C3 84.64(15) . .
B2 Nd1 C3 122.00(13) . .
C10 Nd1 C3 112.00(12) . .
C2 Nd1 C3 29.22(12) . .
C1 Nd1 C3 48.56(12) . .
C9 Nd1 C3 98.10(12) . .
C5 Nd1 C3 48.31(12) . .
C6 Nd1 C3 141.57(12) . .
C4 Nd1 C3 29.38(11) . .
B1 Nd1 C8 84.62(14) . .
B2 Nd1 C8 124.12(12) . .
C10 Nd1 C8 48.86(11) . .
C2 Nd1 C8 98.61(11) . .
C1 Nd1 C8 112.87(11) . .
C9 Nd1 C8 29.53(10) . .
C5 Nd1 C8 142.24(11) . .
C6 Nd1 C8 48.31(10) . .
C4 Nd1 C8 143.12(11) . .
C3 Nd1 C8 113.82(11) . .
B1 Nd1 C7 91.60(13) . .
B2 Nd1 C7 94.93(12) . .
C10 Nd1 C7 48.53(11) . .
C2 Nd1 C7 123.02(12) . .
C1 Nd1 C7 125.29(12) . .
C9 Nd1 C7 48.30(11) . .
C5 Nd1 C7 148.69(11) . .
C6 Nd1 C7 29.07(10) . .
C4 Nd1 C7 171.23(11) . .
C3 Nd1 C7 142.88(11) . .
C8 Nd1 C7 29.21(10) . .
B1 Nd1 H3B 25.8(9) . .
B2 Nd1 H3B 87.0(9) . .
C10 Nd1 H3B 159.2(10) . .
C2 Nd1 H3B 103.6(9) . .
C1 Nd1 H3B 118.5(9) . .
C9 Nd1 H3B 132.7(10) . .
C5 Nd1 H3B 97.0(10) . .
C6 Nd1 H3B 139.5(10) . .
C4 Nd1 H3B 70.9(9) . .
C3 Nd1 H3B 74.9(9) . .
C8 Nd1 H3B 110.4(10) . .
C7 Nd1 H3B 113.9(10) . .
B1 Nd1 H2B 24.3(9) . .
B2 Nd1 H2B 89.4(9) . .
C10 Nd1 H2B 119.4(9) . .
C2 Nd1 H2B 131.1(9) . .
C1 Nd1 H2B 157.5(9) . .
C9 Nd1 H2B 103.2(9) . .
C5 Nd1 H2B 138.7(9) . .
C6 Nd1 H2B 98.5(9) . .
C4 Nd1 H2B 112.7(9) . .
C3 Nd1 H2B 109.0(9) . .
C8 Nd1 H2B 74.5(9) . .
C7 Nd1 H2B 71.9(9) . .
H3B Nd1 H2B 42.0(13) . .
B1 Nd1 H1B 23.1(10) . .
B2 Nd1 H1B 125.2(10) . .
C10 Nd1 H1B 118.8(10) . .
C2 Nd1 H1B 90.2(10) . .
C1 Nd1 H1B 118.8(10) . .
C9 Nd1 H1B 90.1(10) . .
C5 Nd1 H1B 117.8(9) . .
C6 Nd1 H1B 118.1(10) . .
C4 Nd1 H1B 89.5(9) . .
C3 Nd1 H1B 72.7(10) . .
C8 Nd1 H1B 72.7(10) . .
C7 Nd1 H1B 89.8(9) . .
H3B Nd1 H1B 42.8(13) . .
H2B Nd1 H1B 41.0(13) . .
B1 Nd1 H7B 87.5(9) . .
B2 Nd1 H7B 26.3(9) . .
C10 Nd1 H7B 128.6(9) . .
C2 Nd1 H7B 116.3(9) . .
C1 Nd1 H7B 97.3(9) . .
C9 Nd1 H7B 157.4(9) . .
C5 Nd1 H7B 69.7(9) . .
C6 Nd1 H7B 109.8(9) . .
C4 Nd1 H7B 71.0(9) . .
C3 Nd1 H7B 99.4(9) . .
C8 Nd1 H7B 144.9(9) . .
C7 Nd1 H7B 117.4(9) . .
H3B Nd1 H7B 66.3(13) . .
H2B Nd1 H7B 84.5(13) . .
H1B Nd1 H7B 108.7(14) . .
B1 Nd1 H6B 128.5(10) . .
B2 Nd1 H6B 26.4(10) . .
C10 Nd1 H6B 83.3(10) . .
C2 Nd1 H6B 111.1(10) . .
C1 Nd1 H6B 81.5(10) . .
C9 Nd1 H6B 112.9(10) . .
C5 Nd1 H6B 69.5(9) . .
C6 Nd1 H6B 71.8(9) . .
C4 Nd1 H6B 91.2(9) . .
C3 Nd1 H6B 117.5(9) . .
C8 Nd1 H6B 119.8(9) . .
C7 Nd1 H6B 93.6(9) . .
H3B Nd1 H6B 111.5(14) . .
H2B Nd1 H6B 114.1(13) . .
H1B Nd1 H6B 151.6(15) . .
H7B Nd1 H6B 45.6(13) . .
B1 Nd1 H5B 88.7(9) . .
B2 Nd1 H5B 25.1(9) . .
C10 Nd1 H5B 99.3(9) . .
C2 Nd1 H5B 154.2(9) . .
C1 Nd1 H5B 125.6(9) . .
C9 Nd1 H5B 119.1(9) . .
C5 Nd1 H5B 106.4(9) . .
C6 Nd1 H5B 72.0(9) . .
C4 Nd1 H5B 114.3(9) . .
C3 Nd1 H5B 142.4(9) . .
C8 Nd1 H5B 102.3(9) . .
C7 Nd1 H5B 74.1(9) . .
H3B Nd1 H5B 83.1(13) . .
H2B Nd1 H5B 70.0(13) . .
H1B Nd1 H5B 110.3(14) . .
H7B Nd1 H5B 43.3(12) . .
H6B Nd1 H5B 44.6(13) . .
C5 C1 C2 107.5(4) . .
C5 C1 Nd1 76.2(2) . .
C2 C1 Nd1 75.1(2) . .
C5 C1 H1A 125.5 . .
C2 C1 H1A 125.5 . .
Nd1 C1 H1A 125.5 . .
C3 C2 C1 108.5(4) . .
C3 C2 Nd1 76.5(2) . .
C1 C2 Nd1 75.3(2) . .
C3 C2 H2A 125.1 . .
C1 C2 H2A 125.1 . .
Nd1 C2 H2A 125.1 . .
C2 C3 C4 107.4(4) . .
C2 C3 Nd1 74.3(2) . .
C4 C3 Nd1 75.3(2) . .
C2 C3 H3A 125.7 . .
C4 C3 H3A 125.7 . .
Nd1 C3 H3A 125.7 . .
C5 C4 C3 108.5(4) . .
C5 C4 Nd1 75.4(2) . .
C3 C4 Nd1 75.4(2) . .
C5 C4 H4A 125.2 . .
C3 C4 H4A 125.2 . .
Nd1 C4 H4A 125.2 . .
C4 C5 C1 108.1(4) . .
C4 C5 Nd1 75.5(2) . .
C1 C5 Nd1 74.4(2) . .
C4 C5 H5A 125.4 . .
C1 C5 H5A 125.4 . .
Nd1 C5 H5A 125.4 . .
C7 C6 C10 108.3(3) . .
C7 C6 Nd1 76.0(2) . .
C10 C6 Nd1 74.0(2) . .
C7 C6 H6A 125.3 . .
C10 C6 H6A 125.3 . .
Nd1 C6 H6A 125.3 . .
C6 C7 C8 108.6(3) . .
C6 C7 Nd1 74.9(2) . .
C8 C7 Nd1 75.4(2) . .
C6 C7 H7A 125.2 . .
C8 C7 H7A 125.2 . .
Nd1 C7 H7A 125.2 . .
C7 C8 C9 107.2(3) . .
C7 C8 Nd1 75.4(2) . .
C9 C8 Nd1 73.9(2) . .
C7 C8 H8A 125.9 . .
C9 C8 H8A 125.9 . .
Nd1 C8 H8A 125.9 . .
C10 C9 C8 108.5(3) . .
C10 C9 Nd1 74.8(2) . .
C8 C9 Nd1 76.6(2) . .
C10 C9 H9A 125.1 . .
C8 C9 H9A 125.1 . .
Nd1 C9 H9A 125.1 . .
C9 C10 C6 107.4(3) . .
C9 C10 Nd1 75.6(2) . .
C6 C10 Nd1 76.5(2) . .
C9 C10 H10C 125.5 . .
C6 C10 H10C 125.5 . .
Nd1 C10 H10C 125.5 . .
Nd1 B1 H3B 69(2) . .
Nd1 B1 H2B 74(2) . .
H3B B1 H2B 107(3) . .
Nd1 B1 H1B 69(2) . .
H3B B1 H1B 111(3) . .
H2B B1 H1B 112(3) . .
Nd1 B1 H4B 171(2) . .
H3B B1 H4B 113(3) . .
H2B B1 H4B 112(3) . .
H1B B1 H4B 103(3) . .
Nd1 B2 H7B 65.0(18) . .
Nd1 B2 H6B 60.5(19) . .
H7B B2 H6B 102(3) . .
Nd1 B2 H5B 67.8(19) . .
H7B B2 H5B 103(3) . .
H6B B2 H5B 104(3) . .
Nd1 B2 H8B 176(2) . .
H7B B2 H8B 117(3) . .
H6B B2 H8B 116(3) . .
H5B B2 H8B 114(3) . .
O1TA Na1 O1T 176.37(13) . .
O1TA Na1 O3C 92.96(11) . .
O1T Na1 O3C 89.62(10) . .
O1TA Na1 O2C 85.18(10) . .
O1T Na1 O2C 98.26(10) . .
O3C Na1 O2C 63.90(9) . .
O1TA Na1 O5C 92.48(10) . .
O1T Na1 O5C 84.01(10) . .
O3C Na1 O5C 120.52(10) . .
O2C Na1 O5C 175.18(10) . .
O1TA Na1 O6C 85.67(10) . .
O1T Na1 O6C 91.81(10) . .
O3C Na1 O6C 177.94(10) . .
O2C Na1 O6C 114.40(9) . .
O5C Na1 O6C 61.14(8) . .
O1TA Na1 O4C 85.78(10) . .
O1T Na1 O4C 93.21(10) . .
O3C Na1 O4C 61.79(8) . .
O2C Na1 O4C 124.22(9) . .
O5C Na1 O4C 59.67(8) . .
O6C Na1 O4C 119.58(9) . .
O1TA Na1 O1C 94.99(10) . .
O1T Na1 O1C 85.88(10) . .
O3C Na1 O1C 120.39(9) . .
O2C Na1 O1C 58.14(8) . .
O5C Na1 O1C 118.00(9) . .
O6C Na1 O1C 58.27(8) . .
O4C Na1 O1C 177.60(9) . .
C12C O1C C1C 111.7(3) . .
C12C O1C Na1 114.3(2) . .
C1C O1C Na1 113.7(2) . .
C2C O2C C3C 110.9(3) . .
C2C O2C Na1 123.6(2) . .
C3C O2C Na1 115.0(2) . .
C5C O3C C4C 111.3(3) . .
C5C O3C Na1 118.2(2) . .
C4C O3C Na1 110.9(2) . .
C7C O4C C6C 112.3(3) . .
C7C O4C Na1 114.3(2) . .
C6C O4C Na1 109.2(2) . .
C8C O5C C9C 111.2(3) . .
C8C O5C Na1 117.5(2) . .
C9C O5C Na1 114.0(2) . .
C10C O6C C11C 111.1(3) . .
C10C O6C Na1 113.4(2) . .
C11C O6C Na1 118.0(2) . .
O1C C1C C2C 108.5(3) . .
O1C C1C H1CA 110.0 . .
C2C C1C H1CA 110.0 . .
O1C C1C H1CB 110.0 . .
C2C C1C H1CB 110.0 . .
H1CA C1C H1CB 108.4 . .
O2C C2C C1C 108.8(3) . .
O2C C2C H2CA 109.9 . .
C1C C2C H2CA 109.9 . .
O2C C2C H2CB 109.9 . .
C1C C2C H2CB 109.9 . .
H2CA C2C H2CB 108.3 . .
O2C C3C C4C 109.1(3) . .
O2C C3C H3CA 109.9 . .
C4C C3C H3CA 109.9 . .
O2C C3C H3CB 109.9 . .
C4C C3C H3CB 109.9 . .
H3CA C3C H3CB 108.3 . .
O3C C4C C3C 109.2(3) . .
O3C C4C H4CA 109.8 . .
C3C C4C H4CA 109.8 . .
O3C C4C H4CB 109.8 . .
C3C C4C H4CB 109.8 . .
H4CA C4C H4CB 108.3 . .
O3C C5C C6C 110.0(3) . .
O3C C5C H5CA 109.7 . .
C6C C5C H5CA 109.7 . .
O3C C5C H5CB 109.7 . .
C6C C5C H5CB 109.7 . .
H5CA C5C H5CB 108.2 . .
O4C C6C C5C 108.3(3) . .
O4C C6C H6CA 110.0 . .
C5C C6C H6CA 110.0 . .
O4C C6C H6CB 110.0 . .
C5C C6C H6CB 110.0 . .
H6CA C6C H6CB 108.4 . .
O4C C7C C8C 108.1(3) . .
O4C C7C H7CA 110.1 . .
C8C C7C H7CA 110.1 . .
O4C C7C H7CB 110.1 . .
C8C C7C H7CB 110.1 . .
H7CA C7C H7CB 108.4 . .
O5C C8C C7C 108.4(3) . .
O5C C8C H8CA 110.0 . .
C7C C8C H8CA 110.0 . .
O5C C8C H8CB 110.0 . .
C7C C8C H8CB 110.0 . .
H8CA C8C H8CB 108.4 . .
O5C C9C C10C 108.6(3) . .
O5C C9C H9CA 110.0 . .
C10C C9C H9CA 110.0 . .
O5C C9C H9CB 110.0 . .
C10C C9C H9CB 110.0 . .
H9CA C9C H9CB 108.3 . .
O6C C10C C9C 109.5(3) . .
O6C C10C H10A 109.8 . .
C9C C10C H10A 109.8 . .
O6C C10C H10B 109.8 . .
C9C C10C H10B 109.8 . .
H10A C10C H10B 108.2 . .
O6C C11C C12C 109.2(3) . .
O6C C11C H11A 109.8 . .
C12C C11C H11A 109.8 . .
O6C C11C H11B 109.8 . .
C12C C11C H11B 109.8 . .
H11A C11C H11B 108.3 . .
O1C C12C C11C 108.2(3) . .
O1C C12C H12A 110.0 . .
C11C C12C H12A 110.0 . .
O1C C12C H12B 110.0 . .
C11C C12C H12B 110.0 . .
H12A C12C H12B 108.4 . .
C4T O1T C1T 109.2(3) . .
C4T O1T Na1 132.7(2) . .
C1T O1T Na1 118.0(2) . .
O1T C1T C2T 104.9(3) . .
O1T C1T H1TA 110.8 . .
C2T C1T H1TA 110.8 . .
O1T C1T H1TB 110.8 . .
C2T C1T H1TB 110.8 . .
H1TA C1T H1TB 108.8 . .
C3T C2T C1T 102.3(3) . .
C3T C2T H2TA 111.3 . .
C1T C2T H2TA 111.3 . .
C3T C2T H2TB 111.3 . .
C1T C2T H2TB 111.3 . .
H2TA C2T H2TB 109.2 . .
C2T C3T C4T 102.7(3) . .
C2T C3T H3TA 111.2 . .
C4T C3T H3TA 111.2 . .
C2T C3T H3TB 111.2 . .
C4T C3T H3TB 111.2 . .
H3TA C3T H3TB 109.1 . .
O1T C4T C3T 107.3(3) . .
O1T C4T H4TA 110.3 . .
C3T C4T H4TA 110.3 . .
O1T C4T H4TB 110.3 . .
C3T C4T H4TB 110.3 . .
H4TA C4T H4TB 108.5 . .
C4TA O1TA C1TA 108.4(3) . .
C4TA O1TA Na1 125.9(2) . .
C1TA O1TA Na1 122.3(2) . .
O1TA C1TA C2TA 107.1(3) . .
O1TA C1TA H1TC 110.3 . .
C2TA C1TA H1TC 110.3 . .
O1TA C1TA H1TD 110.3 . .
C2TA C1TA H1TD 110.3 . .
H1TC C1TA H1TD 108.6 . .
C3TA C2TA C1TA 103.3(3) . .
C3TA C2TA H2TC 111.1 . .
C1TA C2TA H2TC 111.1 . .
C3TA C2TA H2TD 111.1 . .
C1TA C2TA H2TD 111.1 . .
H2TC C2TA H2TD 109.1 . .
C2TA C3TA C4TA 102.2(3) . .
C2TA C3TA H3TC 111.3 . .
C4TA C3TA H3TC 111.3 . .
C2TA C3TA H3TD 111.3 . .
C4TA C3TA H3TD 111.3 . .
H3TC C3TA H3TD 109.2 . .
O1TA C4TA C3TA 105.2(4) . .
O1TA C4TA H4TC 110.7 . .
C3TA C4TA H4TC 110.7 . .
O1TA C4TA H4TD 110.7 . .
C3TA C4TA H4TD 110.7 . .
H4TC C4TA H4TD 108.8 . .

loop_
_geom_bond_atom_site_label_1
_geom_bond_atom_site_label_2
_geom_bond_distance
_geom_bond_site_symmetry_2
Nd1 B1 2.671(5) .
Nd1 B2 2.673(4) .
Nd1 C10 2.740(4) .
Nd1 C2 2.746(4) .
Nd1 C1 2.749(4) .
Nd1 C9 2.750(3) .
Nd1 C5 2.771(4) .
Nd1 C6 2.771(3) .
Nd1 C4 2.772(3) .
Nd1 C3 2.774(4) .
Nd1 C8 2.784(3) .
Nd1 C7 2.785(3) .
Nd1 H3B 2.51(4) .
Nd1 H2B 2.60(4) .
Nd1 H1B 2.50(4) .
Nd1 H7B 2.42(4) .
Nd1 H6B 2.33(4) .
Nd1 H5B 2.48(4) .
C1 C5 1.400(6) .
C1 C2 1.405(6) .
C1 H1A 1.0000 .
C2 C3 1.392(6) .
C2 H2A 1.0000 .
C3 C4 1.407(5) .
C3 H3A 1.0000 .
C4 C5 1.390(6) .
C4 H4A 1.0000 .
C5 H5A 1.0000 .
C6 C7 1.394(5) .
C6 C10 1.407(5) .
C6 H6A 1.0000 .
C7 C8 1.404(5) .
C7 H7A 1.0000 .
C8 C9 1.411(5) .
C8 H8A 1.0000 .
C9 C10 1.405(5) .
C9 H9A 1.0000 .
C10 H10C 1.0000 .
B1 H3B 1.17(4) .
B1 H2B 1.11(4) .
B1 H1B 1.05(4) .
B1 H4B 1.11(4) .
B2 H7B 1.18(4) .
B2 H6B 1.19(4) .
B2 H5B 1.13(4) .
B2 H8B 1.07(4) .
Na1 O1TA 2.306(3) .
Na1 O1T 2.316(3) .
Na1 O3C 2.637(3) .
Na1 O2C 2.663(3) .
Na1 O5C 2.763(3) .
Na1 O6C 2.801(3) .
Na1 O4C 2.825(3) .
Na1 O1C 2.937(3) .
O1C C12C 1.419(4) .
O1C C1C 1.425(4) .
O2C C2C 1.420(5) .
O2C C3C 1.429(4) .
O3C C5C 1.420(5) .
O3C C4C 1.423(4) .
O4C C7C 1.418(4) .
O4C C6C 1.425(4) .
O5C C8C 1.417(4) .
O5C C9C 1.423(4) .
O6C C10C 1.419(4) .
O6C C11C 1.421(4) .
C1C C2C 1.487(5) .
C1C H1CA 0.9900 .
C1C H1CB 0.9900 .
C2C H2CA 0.9900 .
C2C H2CB 0.9900 .
C3C C4C 1.488(6) .
C3C H3CA 0.9900 .
C3C H3CB 0.9900 .
C4C H4CA 0.9900 .
C4C H4CB 0.9900 .
C5C C6C 1.478(5) .
C5C H5CA 0.9900 .
C5C H5CB 0.9900 .
C6C H6CA 0.9900 .
C6C H6CB 0.9900 .
C7C C8C 1.498(5) .
C7C H7CA 0.9900 .
C7C H7CB 0.9900 .
C8C H8CA 0.9900 .
C8C H8CB 0.9900 .
C9C C10C 1.490(5) .
C9C H9CA 0.9900 .
C9C H9CB 0.9900 .
C10C H10A 0.9900 .
C10C H10B 0.9900 .
C11C C12C 1.492(5) .
C11C H11A 0.9900 .
C11C H11B 0.9900 .
C12C H12A 0.9900 .
C12C H12B 0.9900 .
O1T C4T 1.421(5) .
O1T C1T 1.432(5) .
C1T C2T 1.503(6) .
C1T H1TA 0.9900 .
C1T H1TB 0.9900 .
C2T C3T 1.502(6) .
C2T H2TA 0.9900 .
C2T H2TB 0.9900 .
C3T C4T 1.506(6) .
C3T H3TA 0.9900 .
C3T H3TB 0.9900 .
C4T H4TA 0.9900 .
C4T H4TB 0.9900 .
O1TA C4TA 1.409(5) .
O1TA C1TA 1.440(5) .
C1TA C2TA 1.514(6) .
C1TA H1TC 0.9900 .
C1TA H1TD 0.9900 .
C2TA C3TA 1.496(6) .
C2TA H2TC 0.9900 .
C2TA H2TD 0.9900 .
C3TA C4TA 1.510(6) .
C3TA H3TC 0.9900 .
C3TA H3TD 0.9900 .
C4TA H4TC 0.9900 .
C4TA H4TD 0.9900 .

loop_
_geom_torsion_atom_site_label_1
_geom_torsion_atom_site_label_2
_geom_torsion_atom_site_label_3
_geom_torsion_atom_site_label_4
_geom_torsion
_geom_torsion_site_symmetry_1
_geom_torsion_site_symmetry_2
_geom_torsion_site_symmetry_3
_geom_torsion_site_symmetry_4
C5 C1 C2 C3 0.0(4) . . . .
Nd1 C1 C2 C3 -70.0(3) . . . .
C5 C1 C2 Nd1 69.9(3) . . . .
C1 C2 C3 C4 0.6(4) . . . .
Nd1 C2 C3 C4 -68.6(3) . . . .
C1 C2 C3 Nd1 69.2(3) . . . .
C2 C3 C4 C5 -0.9(4) . . . .
Nd1 C3 C4 C5 -68.8(3) . . . .
C2 C3 C4 Nd1 67.9(3) . . . .
C3 C4 C5 C1 0.9(4) . . . .
Nd1 C4 C5 C1 -67.9(3) . . . .
C3 C4 C5 Nd1 68.8(3) . . . .
C2 C1 C5 C4 -0.5(4) . . . .
Nd1 C1 C5 C4 68.7(3) . . . .
C2 C1 C5 Nd1 -69.2(3) . . . .
C10 C6 C7 C8 -0.9(4) . . . .
Nd1 C6 C7 C8 -68.5(2) . . . .
C10 C6 C7 Nd1 67.5(2) . . . .
C6 C7 C8 C9 0.5(4) . . . .
Nd1 C7 C8 C9 -67.7(2) . . . .
C6 C7 C8 Nd1 68.2(2) . . . .
C7 C8 C9 C10 0.1(4) . . . .
Nd1 C8 C9 C10 -68.6(3) . . . .
C7 C8 C9 Nd1 68.7(2) . . . .
C8 C9 C10 C6 -0.7(4) . . . .
Nd1 C9 C10 C6 -70.5(2) . . . .
C8 C9 C10 Nd1 69.8(3) . . . .
C7 C6 C10 C9 1.0(4) . . . .
Nd1 C6 C10 C9 69.9(2) . . . .
C7 C6 C10 Nd1 -68.9(3) . . . .
C12C O1C C1C C2C -175.9(3) . . . .
Na1 O1C C1C C2C -44.7(3) . . . .
C3C O2C C2C C1C 170.2(3) . . . .
Na1 O2C C2C C1C -47.0(4) . . . .
O1C C1C C2C O2C 58.3(4) . . . .
C2C O2C C3C C4C -176.4(3) . . . .
Na1 O2C C3C C4C 37.4(4) . . . .
C5C O3C C4C C3C -169.9(3) . . . .
Na1 O3C C4C C3C 56.4(3) . . . .
O2C C3C C4C O3C -63.2(4) . . . .
C4C O3C C5C C6C -172.9(3) . . . .
Na1 O3C C5C C6C -42.9(3) . . . .
C7C O4C C6C C5C 179.3(3) . . . .
Na1 O4C C6C C5C -52.8(3) . . . .
O3C C5C C6C O4C 64.9(4) . . . .
C6C O4C C7C C8C 175.6(3) . . . .
Na1 O4C C7C C8C 50.4(3) . . . .
C9C O5C C8C C7C -179.4(3) . . . .
Na1 O5C C8C C7C 46.7(3) . . . .
O4C C7C C8C O5C -63.9(4) . . . .
C8C O5C C9C C10C 173.4(3) . . . .
Na1 O5C C9C C10C -51.0(3) . . . .
C11C O6C C10C C9C 177.0(3) . . . .
Na1 O6C C10C C9C -47.3(3) . . . .
O5C C9C C10C O6C 66.3(4) . . . .
C10C O6C C11C C12C -176.0(3) . . . .
Na1 O6C C11C C12C 50.5(3) . . . .
C1C O1C C12C C11C 178.1(3) . . . .
Na1 O1C C12C C11C 47.2(3) . . . .
O6C C11C C12C O1C -64.3(4) . . . .
C4T O1T C1T C2T -21.9(5) . . . .
Na1 O1T C1T C2T 162.8(3) . . . .
O1T C1T C2T C3T 35.4(5) . . . .
C1T C2T C3T C4T -34.9(5) . . . .
C1T O1T C4T C3T -0.7(5) . . . .
Na1 O1T C4T C3T 173.6(3) . . . .
C2T C3T C4T O1T 22.8(5) . . . .
C4TA O1TA C1TA C2TA -7.2(5) . . . .
Na1 O1TA C1TA C2TA -167.7(3) . . . .
O1TA C1TA C2TA C3TA -16.5(5) . . . .
C1TA C2TA C3TA C4TA 32.0(5) . . . .
C1TA O1TA C4TA C3TA 28.0(4) . . . .
Na1 O1TA C4TA C3TA -172.4(3) . . . .
C2TA C3TA C4TA O1TA -37.6(5) . . . .
